data_7151382
loop_
_publ_author_name
'Christensen, Christian A.'
'Bryce, Martin R.'
'Batsanov, Andrei S.'
'Becher, Jan'

_publ_section_title
;
 New strategies and building blocks for functionalised
 9,10-bis(1,3-dithiol-2-ylidene)-9,10-dihydroanthracene derivatives,
 including pyrrolo-annelated derivatives and \p-extended systems with
 intramolecular charge-transferThis paper is Molecular Saddles Part 10.
 For Part 9 see reference 5c.Electronic supplementary information (ESI)
 available: NOE spectra for compound 23. See
 http://www.rsc.org/suppdata/ob/b2/b211153p/
;
_journal_issue 3
_journal_name_full 'Organic &amp;  Biomolecular Chemistry'
_journal_page_first 511
_journal_paper_doi 10.1039/b211153p
_journal_volume 1
_journal_year 2003
_chemical_formula_sum 'C31 H31 N S6'
_chemical_formula_weight 609.93
_chemical_melting_point 487.6(5)
_chemical_name_systematic
; 
9-{N-methylpyrrolo[3,4-d]-1,3-dithiol-2-ylidene}-10-{4,5-
bis(butylsulfanyl)-1,3-dithiol-2-ylidene}-9,10-dihydroanthracene
;
_space_group_IT_number 14
_symmetry_cell_setting monoclinic
_symmetry_space_group_name_Hall '-P 2yn'
_symmetry_space_group_name_H-M 'P 1 21/n 1'
_atom_sites_solution_hydrogens difmap
_atom_sites_solution_primary direct
_atom_sites_solution_secondary difmap
_audit_creation_method SHELXL-97
_cell_angle_alpha 90.00
_cell_angle_beta 100.73(1)
_cell_angle_gamma 90.00
_cell_formula_units_Z 4
_cell_length_a 12.276(3)
_cell_length_b 9.688(2)
_cell_length_c 25.605(5)
_cell_measurement_reflns_used 415
_cell_measurement_temperature 296(2)
_cell_measurement_theta_max 20.5
_cell_measurement_theta_min 12.0
_cell_volume 2992.0(11)
_computing_cell_refinement 'Bruker SMART'
_computing_data_collection 'Bruker SMART'
_computing_data_reduction 'Bruker SHELXTL'
_computing_molecular_graphics 'Bruker SHELXTL'
_computing_publication_material 'Bruker SHELXTL'
_computing_structure_refinement 'SHELXL-97 (Sheldrick, 1997)'
_computing_structure_solution 'SHELXS-97 (Sheldrick, 1990)'
_diffrn_ambient_temperature 296(2)
_diffrn_detector_area_resol_mean 8
_diffrn_measured_fraction_theta_full 0.986
_diffrn_measured_fraction_theta_max 0.986
_diffrn_measurement_device_type 'SMART 1K CCD area detector'
_diffrn_measurement_method '\w scans'
_diffrn_radiation_monochromator graphite
_diffrn_radiation_source 'fine-focus sealed tube'
_diffrn_radiation_type MoK\a
_diffrn_radiation_wavelength 0.71073
_diffrn_reflns_av_R_equivalents 0.0530
_diffrn_reflns_av_sigmaI/netI 0.0328
_diffrn_reflns_limit_h_max 16
_diffrn_reflns_limit_h_min -16
_diffrn_reflns_limit_k_max 13
_diffrn_reflns_limit_k_min -13
_diffrn_reflns_limit_l_max 35
_diffrn_reflns_limit_l_min -34
_diffrn_reflns_number 35752
_diffrn_reflns_theta_full 29.19
_diffrn_reflns_theta_max 29.19
_diffrn_reflns_theta_min 1.62
_diffrn_standards_decay_% 0
_exptl_absorpt_coefficient_mu 0.480
_exptl_absorpt_correction_T_max 0.9149
_exptl_absorpt_correction_T_min 0.8476
_exptl_absorpt_correction_type integration
_exptl_absorpt_process_details 'XPREP (SHELXTL, 1997)'
_exptl_crystal_colour yellow
_exptl_crystal_density_diffrn 1.354
_exptl_crystal_density_meas ?
_exptl_crystal_density_method .
_exptl_crystal_description block
_exptl_crystal_F_000 1280
_exptl_crystal_size_max 0.5
_exptl_crystal_size_mid 0.36
_exptl_crystal_size_min 0.28
_refine_diff_density_max 0.396
_refine_diff_density_min -0.417
_refine_diff_density_rms 0.050
_refine_ls_extinction_method none
_refine_ls_goodness_of_fit_ref 1.019
_refine_ls_hydrogen_treatment constr
_refine_ls_matrix_type full
_refine_ls_number_parameters 355
_refine_ls_number_reflns 7991
_refine_ls_number_restraints 0
_refine_ls_restrained_S_all 1.019
_refine_ls_R_factor_all 0.0717
_refine_ls_R_factor_gt 0.0488
_refine_ls_shift/su_max 0.001
_refine_ls_shift/su_mean 0.000
_refine_ls_structure_factor_coef Fsqd
_refine_ls_weighting_details 'calc w=1/[\s^2^(Fo^2^)+(0.0516P)^2^+1.5583P] where P=(Fo^2^+2Fc^2^)/3'
_refine_ls_weighting_scheme calc
_refine_ls_wR_factor_gt 0.1169
_refine_ls_wR_factor_ref 0.1331
_reflns_number_gt 5753
_reflns_number_total 7991
_reflns_threshold_expression I>2\s(I)
_cod_data_source_file b211153p.txt
_cod_data_source_block (34)
_cod_depositor_comments
;
The following automatic conversions were performed:
'_symmetry_cell_setting' value 'Monoclinic' changed to 'monoclinic'
according to '/home/adriana/struct/CIF-dictionaries/cif_core.dic'
dictionary named 'cif_core.dic' version 2.4.1 from 2010-06-29.

Automatic conversion script
Id: cif_fix_enum 1555 2011-01-17 13:19:09Z saulius 

The following automatic conversions were performed:

'_chemical_melting_point' value '214--215\% C' was changed to
'487.6(5)' - it was converted from degrees Celsius(C) to Kelvins(K),
the average value was taken and precision was estimated.

Automatic conversion script
Id: cif_fix_values 1569 2011-02-09 13:29:24Z adriana 
;
_cod_original_sg_symbol_H-M P2(1)/n
_cod_database_code 7151382

loop_
_symmetry_equiv_pos_as_xyz
'x, y, z'
'-x+1/2, y+1/2, -z+1/2'
'-x, -y, -z'
'x-1/2, -y-1/2, z-1/2'

loop_
_atom_site_label
_atom_site_type_symbol
_atom_site_fract_x
_atom_site_fract_y
_atom_site_fract_z
_atom_site_U_iso_or_equiv
_atom_site_adp_type
_atom_site_occupancy
_atom_site_symmetry_multiplicity
_atom_site_calc_flag
_atom_site_refinement_flags
_atom_site_disorder_assembly
_atom_site_disorder_group
S1 S 0.56009(6) 0.95497(6) 0.67125(3) 0.06389(18) Uani 1 1 d . . .
S2 S 0.56554(5) 0.67583(7) 0.72058(3) 0.06125(17) Uani 1 1 d . . .
S3 S 0.13789(5) 0.75594(7) 0.48078(2) 0.06031(17) Uani 1 1 d . . .
S4 S 0.15084(5) 0.47973(6) 0.52732(2) 0.05435(15) Uani 1 1 d . A .
S5 S 0.11825(6) 0.65830(11) 0.36882(3) 0.0866(3) Uani 1 1 d . . .
S6 S 0.12222(6) 0.33670(10) 0.42154(3) 0.0823(2) Uani 1 1 d . A .
N N 0.86266(18) 0.8015(3) 0.70503(9) 0.0713(6) Uani 1 1 d . . .
C1 C 0.3164(2) 1.0475(2) 0.64843(10) 0.0578(6) Uani 1 1 d . . .
H1 H 0.3757 1.0776 0.6739 0.069 Uiso 1 1 d R . .
C2 C 0.2432(3) 1.1434(2) 0.62101(12) 0.0693(7) Uani 1 1 d . . .
H2 H 0.2547 1.2369 0.6279 0.083 Uiso 1 1 d R . .
C3 C 0.1539(2) 1.1010(3) 0.58397(13) 0.0723(8) Uani 1 1 d . . .
H3 H 0.1051 1.1659 0.5661 0.087 Uiso 1 1 d R . .
C4 C 0.1372(2) 0.9625(3) 0.57293(11) 0.0602(6) Uani 1 1 d . . .
H4 H 0.0760 0.9344 0.5482 0.072 Uiso 1 1 d R . .
C5 C 0.15510(18) 0.5174(2) 0.64719(9) 0.0495(5) Uani 1 1 d . . .
H5 H 0.0963 0.4906 0.6208 0.059 Uiso 1 1 d R . .
C6 C 0.1779(2) 0.4446(2) 0.69456(10) 0.0570(6) Uani 1 1 d . . .
H6 H 0.1352 0.3686 0.6997 0.068 Uiso 1 1 d R . .
C7 C 0.2641(2) 0.4851(2) 0.73379(10) 0.0577(6) Uani 1 1 d . . .
H7 H 0.2797 0.4357 0.7653 0.069 Uiso 1 1 d R . .
C8 C 0.3275(2) 0.6005(2) 0.72667(8) 0.0515(5) Uani 1 1 d . . .
H8 H 0.3842 0.6284 0.7539 0.062 Uiso 1 1 d R . .
C9 C 0.37139(18) 0.7981(2) 0.66911(8) 0.0437(4) Uani 1 1 d . . .
C10 C 0.19513(15) 0.7141(2) 0.58918(8) 0.0426(4) Uani 1 1 d . . .
C11 C 0.21960(16) 0.6311(2) 0.63854(8) 0.0410(4) Uani 1 1 d . . .
C12 C 0.30723(17) 0.67372(19) 0.67882(8) 0.0426(4) Uani 1 1 d . . .
C13 C 0.30141(18) 0.9063(2) 0.63811(8) 0.0456(4) Uani 1 1 d . . .
C14 C 0.21130(17) 0.8634(2) 0.59897(8) 0.0457(4) Uani 1 1 d . . .
C15 C 0.48247(19) 0.8090(2) 0.68530(8) 0.0480(5) Uani 1 1 d . . .
C16 C 0.6897(2) 0.8752(3) 0.68815(10) 0.0599(6) Uani 1 1 d . . .
C17 C 0.6917(2) 0.7428(3) 0.71031(9) 0.0577(6) Uani 1 1 d . . .
C18 C 0.7968(2) 0.9102(3) 0.68518(12) 0.0719(7) Uani 1 1 d . . .
H18 H 0.8197 0.9925 0.6723 0.086 Uiso 1 1 d R . .
C19 C 0.7992(2) 0.6985(3) 0.72037(10) 0.0677(7) Uani 1 1 d . . .
H19 H 0.8246 0.6141 0.7350 0.081 Uiso 1 1 d R . .
C20 C 0.16473(16) 0.6587(2) 0.54025(8) 0.0448(4) Uani 1 1 d . . .
C21 C 0.13627(18) 0.6170(3) 0.43710(9) 0.0609(6) Uani 1 1 d . A .
C22 C 0.14140(17) 0.4903(3) 0.45796(9) 0.0579(6) Uani 1 1 d . . .
C23A C 0.2538(4) 0.7236(6) 0.36487(17) 0.0770(12) Uani 0.67 1 d P A 1
H231 H 0.2532 0.7561 0.3291 0.100 Uiso 0.67 1 d PR A 1
H232 H 0.2704 0.8017 0.3886 0.100 Uiso 0.67 1 d PR A 1
C24A C 0.3442(3) 0.6176(5) 0.37959(19) 0.0715(11) Uani 0.67 1 d P A 1
H241 H 0.3252 0.5372 0.3573 0.093 Uiso 0.67 1 d PR A 1
H242 H 0.3477 0.5893 0.4161 0.093 Uiso 0.67 1 d PR A 1
C23B C 0.2533(9) 0.6240(13) 0.3536(4) 0.086(3) Uiso 0.33 1 d P A 2
H233 H 0.2724 0.5283 0.3616 0.111 Uiso 0.33 1 d PR A 2
H234 H 0.2498 0.6378 0.3159 0.111 Uiso 0.33 1 d PR A 2
C24B C 0.3458(8) 0.7174(11) 0.3848(4) 0.076(2) Uiso 0.33 1 d P A 2
H243 H 0.3462 0.7102 0.4225 0.098 Uiso 0.33 1 d PR A 2
H244 H 0.3320 0.8127 0.3742 0.098 Uiso 0.33 1 d PR A 2
C25 C 0.4590(3) 0.6683(4) 0.37325(18) 0.1060(12) Uani 1 1 d . . .
H251 H 0.4425 0.6414 0.3366 0.138 Uiso 0.67 1 d PR A 1
H252 H 0.5004 0.7523 0.3741 0.138 Uiso 0.67 1 d PR A 1
H253 H 0.4738 0.7564 0.3902 0.138 Uiso 0.33 1 d PR A 2
H254 H 0.4617 0.6784 0.3364 0.138 Uiso 0.33 1 d PR A 2
C26 C 0.5406(3) 0.5686(5) 0.3976(2) 0.1245(15) Uani 1 1 d . A .
H261 H 0.5489 0.5742 0.4354 0.187 Uiso 1 1 d R . .
H262 H 0.6102 0.5873 0.3876 0.187 Uiso 1 1 d R . .
H263 H 0.5161 0.4779 0.3860 0.187 Uiso 1 1 d R . .
C27 C 0.2307(3) 0.2252(3) 0.45595(12) 0.0763(8) Uani 1 1 d . . .
H271 H 0.2258 0.2213 0.4931 0.099 Uiso 1 1 d R A .
H272 H 0.2184 0.1328 0.4416 0.099 Uiso 1 1 d R . .
C28 C 0.3462(2) 0.2705(3) 0.45122(12) 0.0767(8) Uani 1 1 d . A .
H281 H 0.3614 0.3590 0.4686 0.100 Uiso 1 1 d R . .
H282 H 0.3495 0.2825 0.4141 0.100 Uiso 1 1 d R . .
C29 C 0.4348(3) 0.1694(4) 0.47581(16) 0.1012(11) Uani 1 1 d . . .
H291 H 0.4316 0.1573 0.5130 0.132 Uiso 1 1 d R A .
H292 H 0.4198 0.0808 0.4585 0.132 Uiso 1 1 d R . .
C30 C 0.5489(3) 0.2154(6) 0.47151(19) 0.1325(17) Uani 1 1 d . A .
H301 H 0.5528 0.2270 0.4348 0.199 Uiso 1 1 d R . .
H302 H 0.6016 0.1471 0.4870 0.199 Uiso 1 1 d R . .
H303 H 0.5654 0.3014 0.4898 0.199 Uiso 1 1 d R . .
C31 C 0.9827(3) 0.7964(4) 0.70980(14) 0.0938(11) Uani 1 1 d . . .
H311 H 1.0175 0.8344 0.7434 0.136(9) Uiso 1 1 d R . .
H312 H 1.0039 0.8490 0.6817 0.136(9) Uiso 1 1 d R . .
H313 H 1.0056 0.7024 0.7075 0.136(9) Uiso 1 1 d R . .

loop_
_atom_site_aniso_label
_atom_site_aniso_U_11
_atom_site_aniso_U_22
_atom_site_aniso_U_33
_atom_site_aniso_U_23
_atom_site_aniso_U_13
_atom_site_aniso_U_12
S1 0.0639(4) 0.0432(3) 0.0788(4) -0.0014(3) -0.0016(3) -0.0060(3)
S2 0.0640(4) 0.0584(3) 0.0544(3) 0.0101(3) -0.0071(3) 0.0042(3)
S3 0.0532(3) 0.0765(4) 0.0488(3) 0.0170(3) 0.0030(2) 0.0075(3)
S4 0.0538(3) 0.0580(3) 0.0495(3) -0.0017(2) 0.0048(2) 0.0035(2)
S5 0.0573(4) 0.1523(8) 0.0453(3) 0.0125(4) -0.0030(3) -0.0029(4)
S6 0.0623(4) 0.1087(6) 0.0701(4) -0.0315(4) -0.0026(3) 0.0005(4)
N 0.0581(12) 0.0865(16) 0.0632(13) -0.0211(12) -0.0045(10) 0.0001(12)
C1 0.0744(16) 0.0386(10) 0.0651(14) 0.0005(10) 0.0251(12) 0.0073(10)
C2 0.088(2) 0.0353(11) 0.093(2) 0.0100(12) 0.0378(16) 0.0167(12)
C3 0.0698(17) 0.0534(14) 0.098(2) 0.0279(14) 0.0272(15) 0.0246(13)
C4 0.0528(13) 0.0582(13) 0.0712(15) 0.0220(12) 0.0155(11) 0.0184(11)
C5 0.0484(11) 0.0476(11) 0.0548(12) 0.0045(9) 0.0159(9) 0.0056(9)
C6 0.0661(15) 0.0459(11) 0.0654(14) 0.0125(10) 0.0285(12) 0.0034(10)
C7 0.0775(16) 0.0509(12) 0.0505(12) 0.0167(10) 0.0271(12) 0.0130(11)
C8 0.0693(14) 0.0482(11) 0.0385(10) 0.0031(9) 0.0140(9) 0.0094(10)
C9 0.0583(12) 0.0364(9) 0.0364(9) -0.0004(7) 0.0088(8) 0.0057(8)
C10 0.0340(9) 0.0451(10) 0.0495(11) 0.0093(8) 0.0100(8) 0.0073(8)
C11 0.0441(10) 0.0386(9) 0.0431(10) 0.0048(8) 0.0156(8) 0.0105(8)
C12 0.0537(11) 0.0371(9) 0.0394(10) 0.0015(8) 0.0150(8) 0.0107(8)
C13 0.0557(12) 0.0373(9) 0.0477(11) 0.0043(8) 0.0197(9) 0.0096(9)
C14 0.0462(11) 0.0445(10) 0.0496(11) 0.0101(9) 0.0175(9) 0.0105(8)
C15 0.0634(13) 0.0389(10) 0.0384(10) -0.0019(8) 0.0010(9) 0.0020(9)
C16 0.0614(14) 0.0569(13) 0.0556(13) -0.0139(11) -0.0044(11) -0.0047(11)
C17 0.0604(13) 0.0613(13) 0.0444(11) -0.0091(10) -0.0077(10) 0.0018(11)
C18 0.0705(17) 0.0689(16) 0.0708(17) -0.0168(14) -0.0010(13) -0.0114(14)
C19 0.0686(16) 0.0748(17) 0.0524(13) -0.0082(12) -0.0082(11) 0.0056(13)
C20 0.0336(9) 0.0532(11) 0.0473(11) 0.0085(9) 0.0067(8) 0.0060(8)
C21 0.0390(11) 0.0982(19) 0.0435(11) 0.0040(12) 0.0023(8) 0.0001(12)
C22 0.0359(10) 0.0873(18) 0.0485(12) -0.0082(12) 0.0026(9) 0.0008(11)
C23A 0.084(3) 0.096(3) 0.052(2) 0.021(2) 0.015(2) 0.001(3)
C24A 0.059(2) 0.081(3) 0.076(3) -0.004(2) 0.0178(19) -0.006(2)
C25 0.092(3) 0.114(3) 0.121(3) 0.016(2) 0.044(2) 0.004(2)
C26 0.090(3) 0.131(4) 0.151(4) -0.038(3) 0.018(3) -0.002(3)
C27 0.0812(19) 0.0766(18) 0.0736(18) -0.0138(15) 0.0204(15) -0.0037(15)
C28 0.0717(17) 0.093(2) 0.0659(16) -0.0086(15) 0.0141(13) 0.0016(15)
C29 0.088(2) 0.120(3) 0.095(2) -0.011(2) 0.0149(19) 0.026(2)
C30 0.075(2) 0.200(5) 0.119(3) -0.025(3) 0.011(2) 0.027(3)
C31 0.0621(18) 0.123(3) 0.090(2) -0.026(2) -0.0015(15) 0.0021(18)

loop_
_atom_type_symbol
_atom_type_description
_atom_type_scat_dispersion_real
_atom_type_scat_dispersion_imag
_atom_type_scat_source
C C 0.0033 0.0016 'International Tables Vol C Tables 4.2.6.8 and 6.1.1.4'
H H 0.0000 0.0000 'International Tables Vol C Tables 4.2.6.8 and 6.1.1.4'
N N 0.0061 0.0033 'International Tables Vol C Tables 4.2.6.8 and 6.1.1.4'
S S 0.1246 0.1234 'International Tables Vol C Tables 4.2.6.8 and 6.1.1.4'

loop_
_exptl_crystal_face_index_h
_exptl_crystal_face_index_k
_exptl_crystal_face_index_l
_exptl_crystal_face_perp_dist
0.00 -2.00 -1.00 0.1000
0.00 1.00 0.00 0.1000
-1.00 0.00 1.00 0.1400
1.00 0.00 -1.00 0.1400
0.00 0.00 -1.00 0.1800
0.00 0.00 1.00 0.1800
1.00 0.00 -4.00 0.1400
-1.00 0.00 -1.00 0.2400

loop_
_geom_angle_atom_site_label_1
_geom_angle_atom_site_label_2
_geom_angle_atom_site_label_3
_geom_angle
_geom_angle_site_symmetry_1
_geom_angle_site_symmetry_3
_geom_angle_publ_flag
C16 S1 C15 95.49(12) . . ?
C17 S2 C15 95.42(12) . . ?
C21 S3 C20 96.81(12) . . ?
C22 S4 C20 96.77(12) . . ?
C21 S5 C23A 100.86(16) . . ?
C21 S5 C23B 102.8(4) . . ?
C23A S5 C23B 32.5(4) . . ?
C22 S6 C27 103.56(13) . . ?
C19 N C18 109.9(2) . . ?
C19 N C31 125.0(3) . . ?
C18 N C31 125.2(3) . . ?
C2 C1 C13 120.5(3) . . ?
C3 C2 C1 120.6(2) . . ?
C2 C3 C4 120.1(2) . . ?
C3 C4 C14 120.7(3) . . ?
C6 C5 C11 120.8(2) . . ?
C7 C6 C5 119.8(2) . . ?
C6 C7 C8 120.4(2) . . ?
C7 C8 C12 120.6(2) . . ?
C15 C9 C12 123.19(18) . . ?
C15 C9 C13 123.87(19) . . ?
C12 C9 C13 112.91(18) . . ?
C20 C10 C14 123.54(19) . . ?
C20 C10 C11 123.59(19) . . ?
C14 C10 C11 112.83(18) . . ?
C5 C11 C12 119.57(18) . . ?
C5 C11 C10 122.15(19) . . ?
C12 C11 C10 118.19(18) . . ?
C8 C12 C11 118.73(19) . . ?
C8 C12 C9 123.0(2) . . ?
C11 C12 C9 118.19(17) . . ?
C1 C13 C14 118.7(2) . . ?
C1 C13 C9 123.1(2) . . ?
C14 C13 C9 118.06(18) . . ?
C4 C14 C13 119.3(2) . . ?
C4 C14 C10 122.4(2) . . ?
C13 C14 C10 118.21(17) . . ?
C9 C15 S1 123.17(16) . . ?
C9 C15 S2 123.18(16) . . ?
S1 C15 S2 113.61(13) . . ?
C18 C16 C17 107.7(2) . . ?
C18 C16 S1 135.5(2) . . ?
C17 C16 S1 116.8(2) . . ?
C19 C17 C16 107.9(2) . . ?
C19 C17 S2 135.1(2) . . ?
C16 C17 S2 116.90(19) . . ?
N C18 C16 107.2(3) . . ?
C17 C19 N 107.4(3) . . ?
C10 C20 S4 124.35(16) . . ?
C10 C20 S3 124.20(17) . . ?
S4 C20 S3 111.42(12) . . ?
C22 C21 S3 117.25(18) . . ?
C22 C21 S5 126.3(2) . . ?
S3 C21 S5 116.30(17) . . ?
C21 C22 S6 125.27(19) . . ?
C21 C22 S4 116.5(2) . . ?
S6 C22 S4 117.72(16) . . ?
C24A C23A S5 113.0(3) . . ?
C23A C24A C25 113.8(4) . . ?
C24B C23B S5 113.3(8) . . ?
C25 C24B C23B 108.7(8) . . ?
C26 C25 C24A 108.5(4) . . ?
C26 C25 C24B 134.2(5) . . ?
C24A C25 C24B 37.0(4) . . ?
C28 C27 S6 113.8(2) . . ?
C29 C28 C27 113.1(3) . . ?
C30 C29 C28 112.8(4) . . ?

loop_
_geom_bond_atom_site_label_1
_geom_bond_atom_site_label_2
_geom_bond_distance
_geom_bond_site_symmetry_2
_geom_bond_publ_flag
S1 C16 1.749(3) . ?
S1 C15 1.779(2) . ?
S2 C17 1.744(3) . ?
S2 C15 1.783(2) . ?
S3 C21 1.748(3) . ?
S3 C20 1.769(2) . ?
S4 C22 1.761(2) . ?
S4 C20 1.767(2) . ?
S5 C21 1.767(2) . ?
S5 C23A 1.801(5) . ?
S5 C23B 1.803(11) . ?
S6 C22 1.749(3) . ?
S6 C27 1.811(3) . ?
N C19 1.367(4) . ?
N C18 1.367(4) . ?
N C31 1.457(4) . ?
C1 C2 1.389(3) . ?
C1 C13 1.399(3) . ?
C2 C3 1.372(4) . ?
C3 C4 1.379(4) . ?
C4 C14 1.403(3) . ?
C5 C6 1.386(3) . ?
C5 C11 1.398(3) . ?
C6 C7 1.373(4) . ?
C7 C8 1.393(3) . ?
C8 C12 1.398(3) . ?
C9 C15 1.354(3) . ?
C9 C12 1.486(3) . ?
C9 C13 1.487(3) . ?
C10 C20 1.350(3) . ?
C10 C14 1.475(3) . ?
C10 C11 1.481(3) . ?
C11 C12 1.407(3) . ?
C13 C14 1.410(3) . ?
C16 C18 1.373(4) . ?
C16 C17 1.401(4) . ?
C17 C19 1.366(4) . ?
C21 C22 1.335(4) . ?
C23A C24A 1.507(7) . ?
C24A C25 1.529(5) . ?
C23B C24B 1.552(14) . ?
C24B C25 1.548(10) . ?
C25 C26 1.446(6) . ?
C27 C28 1.511(4) . ?
C28 C29 1.510(5) . ?
C29 C30 1.494(6) . ?

loop_
_geom_torsion_atom_site_label_1
_geom_torsion_atom_site_label_2
_geom_torsion_atom_site_label_3
_geom_torsion_atom_site_label_4
_geom_torsion
_geom_torsion_site_symmetry_1
_geom_torsion_site_symmetry_2
_geom_torsion_site_symmetry_3
_geom_torsion_site_symmetry_4
_geom_torsion_publ_flag
C26 C25 C24A C23A 169.5(4) . . . . ?
C25 C24A C23A S5 176.5(3) . . . . ?
C24A C23A S5 C21 61.9(4) . . . . ?
C23A S5 C21 C22 -109.1(3) . . . . ?
S5 C21 C22 S6 -4.4(3) . . . . ?
C21 C22 S6 C27 137.3(2) . . . . ?
C22 S6 C27 C28 -67.9(2) . . . . ?
S6 C27 C28 C29 -174.7(2) . . . . ?
C27 C28 C29 C30 -179.4(3) . . . . ?
C26 C25 C24B C23B -89.3(9) . . . . ?
C25 C24B C23B S5 173.9(6) . . . . ?
C24B C23B S5 C21 -62.8(8) . . . . ?
C23B S5 C21 C22 -76.0(4) . . . . ?
